data_7217704
loop_
_publ_author_name
'Liu, Tong-Peng'
'Huo, Li-Hua'
'Deng, Zhao-Peng'
'Zhao, Hui'
'Gao, Shan'

_publ_section_title
;
 Supramolecular architectures and luminescent properties of salts
 containing flexible bis(pyridyl) cations with aliphatic diamine spacer:
 Effects of inorganic anions, alkalinity and conformation of the
 bis(pyridyl) cations
;
_journal_name_full 'RSC Advances'
_journal_paper_doi 10.1039/C4RA05029K
_journal_year 2014
_chemical_formula_moiety 'C14 H20 N4, 2(Cl)'
_chemical_formula_sum 'C14 H20 Cl2 N4'
_chemical_formula_weight 315.24
_chemical_name_systematic
; 
 ? 
;
_space_group_IT_number 14
_symmetry_cell_setting monoclinic
_symmetry_space_group_name_Hall '-P 2ybc'
_symmetry_space_group_name_H-M 'P 1 21/c 1'
_atom_sites_solution_hydrogens geom
_atom_sites_solution_primary direct
_atom_sites_solution_secondary difmap
_audit_creation_method SHELXL-97
_cell_angle_alpha 90.00
_cell_angle_beta 92.400(7)
_cell_angle_gamma 90.00
_cell_formula_units_Z 2
_cell_length_a 5.2548(4)
_cell_length_b 4.8972(4)
_cell_length_c 31.167(3)
_cell_measurement_temperature 295(2)
_cell_volume 801.34(12)
_computing_cell_refinement
;
CrysAlis Pro (Agilent, 2013)
;
_computing_data_collection
;
CrysAlis Pro (Agilent, 2013)
;
_computing_data_reduction
;
CrysAlis Pro (Agilent, 2013)
;
_computing_molecular_graphics '(K. Brandenburg, Diamond 3.1, 2009)'
_computing_publication_material '(K. Brandenburg, Diamond 3.1, 2009)'
_computing_structure_refinement 'SHELXL-97 (Sheldrick, 1997)'
_computing_structure_solution 'SHELXS-97 (Sheldrick, 1990)'
_diffrn_ambient_temperature 295(2)
_diffrn_detector_area_resol_mean 16.1954
_diffrn_measured_fraction_theta_full 0.997
_diffrn_measured_fraction_theta_max 0.997
_diffrn_measurement_device_type 'Xcalibur, Eos'
_diffrn_measurement_method '\w scans'
_diffrn_radiation_monochromator graphite
_diffrn_radiation_source 'Enhance (Mo) X-ray Source'
_diffrn_radiation_type MoK\a
_diffrn_radiation_wavelength 0.71073
_diffrn_reflns_av_R_equivalents 0.0472
_diffrn_reflns_av_sigmaI/netI 0.0844
_diffrn_reflns_limit_h_max 6
_diffrn_reflns_limit_h_min -6
_diffrn_reflns_limit_k_max 2
_diffrn_reflns_limit_k_min -6
_diffrn_reflns_limit_l_max 40
_diffrn_reflns_limit_l_min -23
_diffrn_reflns_number 2152
_diffrn_reflns_theta_full 27.54
_diffrn_reflns_theta_max 27.54
_diffrn_reflns_theta_min 3.93
_exptl_absorpt_coefficient_mu 0.401
_exptl_absorpt_correction_T_max 0.9460
_exptl_absorpt_correction_T_min 0.9205
_exptl_absorpt_correction_type multi-scan
_exptl_absorpt_process_details
; 
CrysAlis Pro (Agilent, 2013)
Empirical absorption correction using spherical harmonics,
 implemented in SCALE3 ABSPACK scaling algorithm. 
;
_exptl_crystal_colour colorless
_exptl_crystal_density_diffrn 1.306
_exptl_crystal_density_method 'not measured'
_exptl_crystal_description plate
_exptl_crystal_F_000 332
_exptl_crystal_size_max 0.21
_exptl_crystal_size_mid 0.19
_exptl_crystal_size_min 0.14
_refine_diff_density_max 0.474
_refine_diff_density_min -0.304
_refine_diff_density_rms 0.049
_refine_ls_extinction_coef 0.071(8)
_refine_ls_extinction_expression Fc^*^=kFc[1+0.001xFc^2^\l^3^/sin(2\q)]^-1/4^
_refine_ls_extinction_method SHELXL
_refine_ls_goodness_of_fit_ref 1.004
_refine_ls_hydrogen_treatment mixed
_refine_ls_matrix_type full
_refine_ls_number_parameters 98
_refine_ls_number_reflns 1855
_refine_ls_number_restraints 3
_refine_ls_restrained_S_all 1.003
_refine_ls_R_factor_all 0.0783
_refine_ls_R_factor_gt 0.0679
_refine_ls_shift/su_max 0.001
_refine_ls_shift/su_mean 0.000
_refine_ls_structure_factor_coef Fsqd
_refine_ls_weighting_details 'calc w=1/[\s^2^(Fo^2^)+(0.0009P)^2^+0.0000P] where P=(Fo^2^+2Fc^2^)/3'
_refine_ls_weighting_scheme calc
_refine_ls_wR_factor_gt 0.0904
_refine_ls_wR_factor_ref 0.1055
_reflns_number_gt 1172
_reflns_number_total 1855
_reflns_threshold_expression >2sigma(I)
_cod_data_source_file c4ra05029k2.cif
_cod_data_source_block complex2
_cod_original_cell_volume 801.33(12)
_cod_original_sg_symbol_H-M 'P 21/c'
_cod_database_code 7217704

loop_
_symmetry_equiv_pos_as_xyz
'x, y, z'
'-x, y+1/2, -z+1/2'
'-x, -y, -z'
'x, -y-1/2, z-1/2'

loop_
_atom_site_label
_atom_site_type_symbol
_atom_site_fract_x
_atom_site_fract_y
_atom_site_fract_z
_atom_site_U_iso_or_equiv
_atom_site_adp_type
_atom_site_occupancy
_atom_site_symmetry_multiplicity
_atom_site_calc_flag
_atom_site_refinement_flags
Cl1 Cl 1.02594(16) 0.86709(17) 0.56065(3) 0.0404(3) Uani 1 1 d .
N1 N 0.8939(10) 0.5229(12) 0.69901(14) 0.108(2) Uani 1 1 d .
N2 N 0.5271(5) 0.5330(5) 0.56000(9) 0.0275(6) Uani 1 1 d D
H2N1 H 0.670(3) 0.617(5) 0.5617(10) 0.041 Uiso 1 1 d D
H2N2 H 0.408(4) 0.650(5) 0.5630(10) 0.041 Uiso 1 1 d D
C1 C 0.8190(9) 0.4057(12) 0.66182(14) 0.0741(14) Uani 1 1 d .
H1A H 0.9204 0.2688 0.6509 0.089 Uiso 1 1 calc R
C2 C 0.5956(8) 0.4785(8) 0.63852(12) 0.0475(10) Uani 1 1 d .
C3 C 0.4503(9) 0.6830(8) 0.65595(11) 0.0594(12) Uani 1 1 d .
H3A H 0.3007 0.7418 0.6418 0.071 Uiso 1 1 calc R
C4 C 0.5313(13) 0.7989(10) 0.69478(15) 0.091(2) Uani 1 1 d .
H4A H 0.4372 0.9396 0.7064 0.109 Uiso 1 1 calc R
C5 C 0.7369(13) 0.7134(16) 0.71513(16) 0.105(3) Uani 1 1 d .
H5A H 0.7784 0.7864 0.7421 0.126 Uiso 1 1 calc R
C6 C 0.5264(6) 0.3383(6) 0.59721(10) 0.0364(8) Uani 1 1 d .
H6A H 0.3585 0.2578 0.5989 0.044 Uiso 1 1 calc R
H6B H 0.6469 0.1923 0.5926 0.044 Uiso 1 1 calc R
C7 C 0.5027(6) 0.3970(6) 0.51775(9) 0.0302(7) Uani 1 1 d .
H7A H 0.3474 0.2899 0.5160 0.036 Uiso 1 1 calc R
H7B H 0.6453 0.2739 0.5145 0.036 Uiso 1 1 calc R

loop_
_atom_site_aniso_label
_atom_site_aniso_U_11
_atom_site_aniso_U_22
_atom_site_aniso_U_33
_atom_site_aniso_U_23
_atom_site_aniso_U_13
_atom_site_aniso_U_12
Cl1 0.0233(4) 0.0402(5) 0.0575(6) -0.0029(4) -0.0016(3) -0.0060(5)
N1 0.081(4) 0.189(6) 0.052(3) 0.031(3) -0.035(2) -0.051(4)
N2 0.0189(12) 0.0308(12) 0.0326(14) -0.0032(12) -0.0024(11) -0.0075(12)
C1 0.051(3) 0.109(4) 0.060(3) 0.016(3) -0.012(2) 0.003(3)
C2 0.050(2) 0.053(2) 0.039(2) 0.0150(17) -0.0005(17) -0.020(2)
C3 0.088(4) 0.054(2) 0.035(2) -0.0050(18) -0.001(2) -0.008(2)
C4 0.145(6) 0.086(4) 0.044(3) -0.026(3) 0.020(3) -0.028(4)
C5 0.115(6) 0.159(6) 0.039(3) 0.005(3) -0.015(3) -0.080(5)
C6 0.0290(18) 0.0352(18) 0.0443(19) 0.0040(15) -0.0059(14) -0.0074(16)
C7 0.0312(17) 0.0256(14) 0.0332(16) -0.0031(14) -0.0048(13) -0.0051(15)

loop_
_atom_type_symbol
_atom_type_description
_atom_type_scat_dispersion_real
_atom_type_scat_dispersion_imag
_atom_type_scat_source
C C 0.0033 0.0016 'International Tables Vol C Tables 4.2.6.8 and 6.1.1.4'
H H 0.0000 0.0000 'International Tables Vol C Tables 4.2.6.8 and 6.1.1.4'
N N 0.0061 0.0033 'International Tables Vol C Tables 4.2.6.8 and 6.1.1.4'
Cl Cl 0.1484 0.1585 'International Tables Vol C Tables 4.2.6.8 and 6.1.1.4'

loop_
_geom_angle_atom_site_label_1
_geom_angle_atom_site_label_2
_geom_angle_atom_site_label_3
_geom_angle
_geom_angle_site_symmetry_1
_geom_angle_site_symmetry_3
C1 N1 C5 117.0(5) . .
C7 N2 C6 113.6(2) . .
C7 N2 H2N1 108(2) . .
C6 N2 H2N1 107(2) . .
C7 N2 H2N2 111(2) . .
C6 N2 H2N2 108(2) . .
H2N1 N2 H2N2 108.3(15) . .
N1 C1 C2 123.4(5) . .
N1 C1 H1A 118.3 . .
C2 C1 H1A 118.3 . .
C3 C2 C1 116.4(4) . .
C3 C2 C6 123.6(4) . .
C1 C2 C6 120.0(4) . .
C2 C3 C4 119.0(5) . .
C2 C3 H3A 120.5 . .
C4 C3 H3A 120.5 . .
C5 C4 C3 120.8(6) . .
C5 C4 H4A 119.6 . .
C3 C4 H4A 119.6 . .
C4 C5 N1 123.2(5) . .
C4 C5 H5A 118.4 . .
N1 C5 H5A 118.4 . .
C2 C6 N2 111.5(2) . .
C2 C6 H6A 109.3 . .
N2 C6 H6A 109.3 . .
C2 C6 H6B 109.3 . .
N2 C6 H6B 109.3 . .
H6A C6 H6B 108.0 . .
N2 C7 C7 110.7(3) . 3_666
N2 C7 H7A 109.5 . .
C7 C7 H7A 109.5 3_666 .
N2 C7 H7B 109.5 . .
C7 C7 H7B 109.5 3_666 .
H7A C7 H7B 108.1 . .

loop_
_geom_bond_atom_site_label_1
_geom_bond_atom_site_label_2
_geom_bond_distance
_geom_bond_site_symmetry_2
N1 C1 1.338(6) .
N1 C5 1.356(8) .
N2 C7 1.476(4) .
N2 C6 1.501(4) .
N2 H2N1 0.86(3) .
N2 H2N2 0.86(3) .
C1 C2 1.400(5) .
C1 H1A 0.9300 .
C2 C3 1.385(5) .
C2 C6 1.490(5) .
C3 C4 1.387(6) .
C3 H3A 0.9300 .
C4 C5 1.299(8) .
C4 H4A 0.9300 .
C5 H5A 0.9300 .
C6 H6A 0.9700 .
C6 H6B 0.9700 .
C7 C7 1.496(6) 3_666
C7 H7A 0.9700 .
C7 H7B 0.9700 .

loop_
_geom_hbond_atom_site_label_D
_geom_hbond_atom_site_label_H
_geom_hbond_atom_site_label_A
_geom_hbond_distance_DH
_geom_hbond_distance_HA
_geom_hbond_distance_DA
_geom_hbond_angle_DHA
_geom_hbond_site_symmetry_A
N2 H2N1 Cl1 0.86(3) 2.237(11) 3.089(3) 174(3) .
N2 H2N2 Cl1 0.86(3) 2.268(12) 3.101(3) 163(3) 1_455

loop_
_geom_torsion_atom_site_label_1
_geom_torsion_atom_site_label_2
_geom_torsion_atom_site_label_3
_geom_torsion_atom_site_label_4
_geom_torsion
_geom_torsion_site_symmetry_4
C5 N1 C1 C2 2.8(8) .
N1 C1 C2 C3 0.0(7) .
N1 C1 C2 C6 179.7(4) .
C1 C2 C3 C4 -0.7(5) .
C6 C2 C3 C4 179.6(3) .
C2 C3 C4 C5 -1.6(7) .
C3 C4 C5 N1 4.7(9) .
C1 N1 C5 C4 -5.2(9) .
C3 C2 C6 N2 64.0(4) .
C1 C2 C6 N2 -115.8(4) .
C7 N2 C6 C2 170.2(3) .
C6 N2 C7 C7 178.4(3) 3_666
